data_1536396
loop_
_publ_author_name
'Weil, M.'

_publ_section_title
;
 Preparation and crystal structures of the hydrous mercury tellurates,
 Hg(II) (H4 Te(VI) O6) and Hg(1)2 (H4 Te(VI) O6) (H6 Te(VI) O6) (H2 O)2
;
_journal_name_full 'Zeitschrift fuer Anorganische und Allgemeine Chemie'
_journal_page_first 1048
_journal_page_last 1053
_journal_volume 630
_journal_year 2004
_chemical_formula_sum 'H14 Hg2 O14 Te2'
_chemical_name_systematic '(Hg2) ((H4 Te O6) (H6 Te O6)) (H2 O)2'
_space_group_IT_number 2
_symmetry_space_group_name_Hall '-P 1'
_symmetry_space_group_name_H-M 'P -1'
_cell_angle_alpha 90.394
_cell_angle_beta 103.532
_cell_angle_gamma 93.289
_cell_formula_units_Z 1
_cell_length_a 5.7522
_cell_length_b 6.8941
_cell_length_c 8.5785
_cell_volume 330.130
_citation_journal_id_ASTM ZAACAB
_cod_data_source_file Weil_ZAACAB_2004_841.cif
_cod_data_source_block H14Hg2O14Te2
_cod_original_cell_volume 330.1302
_cod_database_code 1536396

loop_
_symmetry_equiv_pos_as_xyz
x,y,z
-x,-y,-z

loop_
_atom_site_label
_atom_site_type_symbol
_atom_site_fract_x
_atom_site_fract_y
_atom_site_fract_z
_atom_site_occupancy
_atom_site_U_iso_or_equiv
O4 O-2 0.2001 0.6124 0.6934 1 0.0
H5 H+1 0.268 0.472 0.306 1 0.0
H1 H+1 0.073 0.244 0.695 1 0.0
H6 H+1 0.334 0.596 0.165 1 0.0
H7 H+1 0.499 0.46 0.147 1 0.0
H2 H+1 0.078 0.671 0.722 1 0.0
Hg1 Hg+1 0.32692 0.044925 0.390779 1 0.0
O1 O-2 0.0456 0.1252 0.2014 1 0.0
O3 O-2 0.1181 0.2303 0.9084 1 0.0
O7 O-2 0.3562 0.5189 0.1217 1 0.0
Te1 Te+6 0 0.5 0.5 1 0.0
O6 O-2 0.3226 0.9089 0.0625 1 0.0
H3 H+1 0.468 0.95 0.053 1 0.0
O2 O-2 0.0547 0.2445 0.5842 1 0.0
H4 H+1 0.185 0.326 0.978 1 0.0
O5 O-2 0.2764 0.4804 0.4141 1 0.0
Te2 Te+6 0 0 0 1 0.0
